data_4334132
loop_
_publ_author_name
'Jeremy P. Krogman'
'Mark W. Bezpalko'
'Bruce M. Foxman'
'Christine M. Thomas'

_publ_section_title
;
 Synthesis, Structure, and Reactivity of an Anionic Zr-Oxo Relevant to CO2
 Reduction by a Zr/Co Heterobimetallic Complex
;
_journal_name_full 'Inorganic Chemistry'
_journal_page_first 3022
_journal_page_last 3031
_journal_paper_doi 10.1021/ic302473j
_journal_volume 52
_journal_year 2013
_chemical_formula_moiety 'C51 H88 Co1 N3 O3 P3 Zr1'
_chemical_formula_sum 'C51 H88 Co N3 O3 P3 Zr'
_chemical_formula_weight 1034.35
_space_group_IT_number 2
_symmetry_cell_setting triclinic
_symmetry_space_group_name_Hall '-P 1'
_symmetry_space_group_name_H-M 'P -1'
_atom_sites_solution_hydrogens difmap
_atom_sites_solution_primary direct
_audit_creation_date 12-01-21
_audit_creation_method CRYSTALS_ver_14.41
_cell_angle_alpha 95.941(11)
_cell_angle_beta 95.477(12)
_cell_angle_gamma 94.049(11)
_cell_formula_units_Z 2
_cell_length_a 12.095(2)
_cell_length_b 12.702(3)
_cell_length_c 17.632(3)
_cell_measurement_reflns_used 1397
_cell_measurement_temperature 120
_cell_measurement_theta_max 21
_cell_measurement_theta_min 3
_cell_volume 2673.1(9)
_computing_cell_refinement 'Apex2 (Bruker AXS, 2006)'
_computing_data_collection 'Apex2 (Bruker AXS, 2006)'
_computing_data_reduction 'Apex2 (Bruker AXS, 2006)'
_computing_molecular_graphics 'CAMERON (Watkin et al., 1996)'
_computing_publication_material 'CRYSTALS (Betteridge et al., 2003)'
_computing_structure_refinement 'CRYSTALS (Betteridge et al., 2003)'
_computing_structure_solution 'SIR92 (Altomare et al., 1994)'
_diffrn_ambient_temperature 120
_diffrn_measured_fraction_theta_full 0.998
_diffrn_measured_fraction_theta_max 0.998
_diffrn_measurement_device Area
_diffrn_measurement_device_type 'Bruker Kappa Apex2'
_diffrn_measurement_method '\f & \w scans'
_diffrn_radiation_monochromator graphite
_diffrn_radiation_type 'Mo K\a'
_diffrn_radiation_wavelength 0.71073
_diffrn_reflns_av_R_equivalents 0.117
_diffrn_reflns_limit_h_max 14
_diffrn_reflns_limit_h_min -14
_diffrn_reflns_limit_k_max 10
_diffrn_reflns_limit_k_min -14
_diffrn_reflns_limit_l_max 20
_diffrn_reflns_limit_l_min -20
_diffrn_reflns_number 22904
_diffrn_reflns_theta_full 24.404
_diffrn_reflns_theta_max 24.404
_diffrn_reflns_theta_min 2.247
_diffrn_standards_number 0
_exptl_absorpt_coefficient_mu 0.637
_exptl_absorpt_correction_T_max 0.96
_exptl_absorpt_correction_T_min 0.91
_exptl_absorpt_correction_type numerical
_exptl_absorpt_process_details
; 
 Analytical Absorption (De Meulenaer & Tompa, 1965) 
;
_exptl_crystal_colour yellow
_exptl_crystal_density_diffrn 1.285
_exptl_crystal_description prism
_exptl_crystal_F_000 1102
_exptl_crystal_size_max 0.200
_exptl_crystal_size_mid 0.150
_exptl_crystal_size_min 0.070
_refine_diff_density_max 1.79
_refine_diff_density_min -1.79
_refine_ls_extinction_method none
_refine_ls_goodness_of_fit_ref 0.9454
_refine_ls_hydrogen_treatment constr
_refine_ls_matrix_type full
_refine_ls_number_parameters 559
_refine_ls_number_reflns 8770
_refine_ls_number_restraints 0
_refine_ls_R_factor_all 0.1335
_refine_ls_R_factor_gt 0.0748
_refine_ls_shift/su_max 0.0041133
_refine_ls_shift/su_mean 0.0005707
_refine_ls_structure_factor_coef Fsqd
_refine_ls_weighting_details
;
 Method= Modified Sheldrick 
 w=1/[\s^2^(F^2^) + ( 0.12P)^2^ + 0.00P] 
 ,where P=(max(Fo^2^,0) + 2Fc^2^)/3 
;
_refine_ls_weighting_scheme calc
_refine_ls_wR_factor_all 0.2089
_refine_ls_wR_factor_gt 0.1794
_refine_ls_wR_factor_ref 0.2089
_reflns_limit_h_max 13
_reflns_limit_h_min -14
_reflns_limit_k_max 14
_reflns_limit_k_min -14
_reflns_limit_l_max 20
_reflns_limit_l_min 0
_reflns_number_gt 5247
_reflns_number_total 8770
_reflns_threshold_expression I>2.0\s(I)
_oxford_diffrn_Wilson_B_factor 0.00
_oxford_diffrn_Wilson_scale 0.00
_oxford_refine_ls_r_factor_ref 0.1335
_oxford_refine_ls_scale 0.13120(8)
_oxford_reflns_number_all 8770
_oxford_reflns_threshold_expression_ref I>-3.0\s(I)
_oxford_structure_analysis_title 'JK_271_0m in P-1'
_cod_data_source_file ic302473j_si_002_06.cif
_cod_data_source_block 5
_cod_original_sg_symbol_H-M 'P -1 '
_cod_original_formula_sum 'C51 H88 Co1 N3 O3 P3 Zr1'
_cod_database_code 4334132

loop_
_symmetry_equiv_pos_as_xyz
x,y,z
-x,-y,-z

loop_
_atom_site_label
_atom_site_type_symbol
_atom_site_fract_x
_atom_site_fract_y
_atom_site_fract_z
_atom_site_U_iso_or_equiv
_atom_site_occupancy
_atom_site_adp_type
_atom_site_refinement_flags_posn
Zr1 Zr 0.31879(6) 0.28176(6) 0.27513(4) 0.0164 1.0000 Uani .
Co1 Co 0.29071(8) 0.19744(8) 0.12385(6) 0.0193 1.0000 Uani .
P1 P 0.20403(16) 0.08408(16) 0.19549(12) 0.0202 1.0000 Uani .
P2 P 0.20718(17) 0.35087(17) 0.13642(11) 0.0205 1.0000 Uani .
P3 P 0.47550(16) 0.22275(17) 0.16358(11) 0.0199 1.0000 Uani .
O1 O 0.2461(5) 0.1140(5) -0.0352(3) 0.0345 1.0000 Uani .
O2 O 0.3492(4) 0.3500(4) 0.3776(3) 0.0242 1.0000 Uani .
O3 O 0.7242(5) 0.7595(5) 0.2946(3) 0.0394 1.0000 Uani .
N1 N 0.2498(5) 0.1252(5) 0.2884(3) 0.0194 1.0000 Uani .
N2 N 0.2087(5) 0.3888(5) 0.2308(3) 0.0221 1.0000 Uani .
N3 N 0.4872(5) 0.2970(5) 0.2494(3) 0.0188 1.0000 Uani .
C1 C 0.0504(6) 0.0838(7) 0.1862(5) 0.0254 1.0000 Uani .
C2 C -0.0150(7) 0.0225(7) 0.2398(5) 0.0343 1.0000 Uani .
C3 C -0.0042(7) 0.0573(7) 0.1040(5) 0.0315 1.0000 Uani .
C4 C 0.2366(7) -0.0566(6) 0.1731(5) 0.0258 1.0000 Uani .
C5 C 0.1766(7) -0.1383(7) 0.2168(5) 0.0337 1.0000 Uani .
C6 C 0.2200(8) -0.0940(7) 0.0870(5) 0.0385 1.0000 Uani .
C7 C 0.2315(6) 0.0837(6) 0.3596(4) 0.0223 1.0000 Uani .
C8 C 0.2958(6) 0.0051(6) 0.3877(4) 0.0216 1.0000 Uani .
C9 C 0.2754(6) -0.0303(7) 0.4569(5) 0.0276 1.0000 Uani .
C10 C 0.1957(7) 0.0065(7) 0.5019(4) 0.0258 1.0000 Uani .
C11 C 0.1382(6) 0.0895(7) 0.4752(4) 0.0254 1.0000 Uani .
C12 C 0.1543(6) 0.1287(6) 0.4061(4) 0.0232 1.0000 Uani .
C13 C 0.3859(6) -0.0415(7) 0.3469(5) 0.0302 1.0000 Uani .
C14 C 0.1745(7) -0.0329(7) 0.5761(5) 0.0345 1.0000 Uani .
C15 C 0.0920(7) 0.2205(7) 0.3834(5) 0.0292 1.0000 Uani .
C16 C 0.2893(7) 0.4578(7) 0.0950(4) 0.0248 1.0000 Uani .
C17 C 0.2495(8) 0.5705(7) 0.1048(5) 0.0374 1.0000 Uani .
C18 C 0.3131(8) 0.4288(7) 0.0123(5) 0.0361 1.0000 Uani .
C19 C 0.0604(7) 0.3470(7) 0.0921(5) 0.0264 1.0000 Uani .
C20 C 0.0470(7) 0.3004(7) 0.0068(5) 0.0301 1.0000 Uani .
C21 C 0.0059(7) 0.4513(7) 0.0987(5) 0.0314 1.0000 Uani .
C22 C 0.1669(6) 0.4806(6) 0.2726(4) 0.0222 1.0000 Uani .
C23 C 0.2388(6) 0.5690(7) 0.3025(4) 0.0236 1.0000 Uani .
C24 C 0.1994(6) 0.6556(6) 0.3437(4) 0.0230 1.0000 Uani .
C25 C 0.0875(7) 0.6582(6) 0.3553(5) 0.0250 1.0000 Uani .
C26 C 0.0188(7) 0.5675(7) 0.3295(5) 0.0273 1.0000 Uani .
C27 C 0.0566(6) 0.4786(6) 0.2887(5) 0.0242 1.0000 Uani .
C28 C 0.3626(7) 0.5760(7) 0.2924(5) 0.0322 1.0000 Uani .
C29 C 0.0453(8) 0.7529(7) 0.3993(5) 0.0404 1.0000 Uani .
C30 C -0.0287(6) 0.3831(6) 0.2668(5) 0.0255 1.0000 Uani .
C31 C 0.5590(6) 0.2902(7) 0.0959(4) 0.0229 1.0000 Uani .
C32 C 0.6854(7) 0.3063(7) 0.1185(5) 0.0299 1.0000 Uani .
C33 C 0.5368(7) 0.2365(7) 0.0129(4) 0.0300 1.0000 Uani .
C34 C 0.5405(7) 0.0960(6) 0.1800(5) 0.0244 1.0000 Uani .
C35 C 0.6628(7) 0.1055(7) 0.2144(5) 0.0372 1.0000 Uani .
C36 C 0.5219(7) 0.0125(7) 0.1099(5) 0.0332 1.0000 Uani .
C37 C 0.5802(6) 0.3430(6) 0.3021(4) 0.0216 1.0000 Uani .
C38 C 0.6333(6) 0.4431(6) 0.2947(4) 0.0192 1.0000 Uani .
C39 C 0.7154(6) 0.4896(7) 0.3510(5) 0.0274 1.0000 Uani .
C40 C 0.7524(6) 0.4391(7) 0.4140(5) 0.0285 1.0000 Uani .
C41 C 0.6975(7) 0.3402(7) 0.4211(4) 0.0291 1.0000 Uani .
C42 C 0.6122(6) 0.2926(7) 0.3679(4) 0.0245 1.0000 Uani .
C43 C 0.6030(6) 0.5075(6) 0.2288(4) 0.0241 1.0000 Uani .
C44 C 0.8459(7) 0.4882(9) 0.4731(5) 0.0472 1.0000 Uani .
C45 C 0.5533(7) 0.1887(7) 0.3839(5) 0.0299 1.0000 Uani .
C46 C 0.2629(7) 0.1432(8) 0.0240(6) 0.0342 1.0000 Uani .
C47 C 0.3899(9) 0.4117(9) 0.4478(6) 0.0582 1.0000 Uani .
C48 C 0.6089(8) 0.7639(8) 0.3978(6) 0.0482 1.0000 Uani .
C49 C 0.6255(8) 0.8026(8) 0.3207(6) 0.0425 1.0000 Uani .
C50 C 0.7432(8) 0.7816(8) 0.2211(6) 0.0469 1.0000 Uani .
C51 C 0.8441(8) 0.7268(8) 0.1980(6) 0.0444 1.0000 Uani .
H411 H 0.7191 0.3054 0.4630 0.0350 1.0000 Uiso R
H391 H 0.7474 0.5572 0.3453 0.0329 1.0000 Uiso R
H433 H 0.6050 0.5814 0.2471 0.0361 1.0000 Uiso R
H431 H 0.6548 0.4976 0.1916 0.0358 1.0000 Uiso R
H432 H 0.5302 0.4832 0.2053 0.0359 1.0000 Uiso R
H441 H 0.8516 0.5633 0.4717 0.0699 1.0000 Uiso R
H442 H 0.9147 0.4600 0.4619 0.0699 1.0000 Uiso R
H443 H 0.8301 0.4737 0.5233 0.0700 1.0000 Uiso R
H452 H 0.5796 0.1722 0.4336 0.0442 1.0000 Uiso R
H451 H 0.4749 0.1942 0.3816 0.0440 1.0000 Uiso R
H453 H 0.5672 0.1320 0.3468 0.0441 1.0000 Uiso R
H311 H 0.5329 0.3617 0.0951 0.0280 1.0000 Uiso R
H331 H 0.4575 0.2237 -0.0012 0.0452 1.0000 Uiso R
H333 H 0.5682 0.2826 -0.0204 0.0450 1.0000 Uiso R
H332 H 0.5711 0.1705 0.0083 0.0448 1.0000 Uiso R
H323 H 0.7022 0.3215 0.1731 0.0440 1.0000 Uiso R
H321 H 0.7154 0.3646 0.0939 0.0441 1.0000 Uiso R
H322 H 0.7179 0.2430 0.1007 0.0440 1.0000 Uiso R
H341 H 0.4983 0.0665 0.2190 0.0290 1.0000 Uiso R
H362 H 0.5345 -0.0563 0.1256 0.0509 1.0000 Uiso R
H361 H 0.5738 0.0297 0.0742 0.0509 1.0000 Uiso R
H363 H 0.4475 0.0114 0.0860 0.0510 1.0000 Uiso R
H351 H 0.6778 0.0418 0.2371 0.0559 1.0000 Uiso R
H352 H 0.6764 0.1652 0.2532 0.0559 1.0000 Uiso R
H353 H 0.7106 0.1142 0.1748 0.0558 1.0000 Uiso R
H261 H -0.0554 0.5656 0.3401 0.0329 1.0000 Uiso R
H241 H 0.2500 0.7135 0.3636 0.0281 1.0000 Uiso R
H283 H 0.3999 0.6371 0.3239 0.0480 1.0000 Uiso R
H281 H 0.3939 0.5129 0.3067 0.0479 1.0000 Uiso R
H282 H 0.3725 0.5833 0.2397 0.0479 1.0000 Uiso R
H293 H 0.0751 0.8172 0.3822 0.0609 1.0000 Uiso R
H291 H 0.0683 0.7535 0.4526 0.0610 1.0000 Uiso R
H292 H -0.0345 0.7492 0.3915 0.0610 1.0000 Uiso R
H302 H -0.0595 0.3629 0.3116 0.0393 1.0000 Uiso R
H301 H 0.0056 0.3244 0.2425 0.0392 1.0000 Uiso R
H303 H -0.0877 0.4033 0.2321 0.0391 1.0000 Uiso R
H161 H 0.3611 0.4630 0.1252 0.0295 1.0000 Uiso R
H182 H 0.3725 0.4764 0.0007 0.0541 1.0000 Uiso R
H181 H 0.3358 0.3576 0.0062 0.0540 1.0000 Uiso R
H183 H 0.2481 0.4341 -0.0219 0.0539 1.0000 Uiso R
H173 H 0.3094 0.6219 0.0991 0.0569 1.0000 Uiso R
H171 H 0.2245 0.5857 0.1546 0.0568 1.0000 Uiso R
H172 H 0.1889 0.5765 0.0662 0.0567 1.0000 Uiso R
H191 H 0.0164 0.2979 0.1185 0.0321 1.0000 Uiso R
H212 H -0.0740 0.4359 0.0894 0.0458 1.0000 Uiso R
H211 H 0.0254 0.4876 0.1497 0.0460 1.0000 Uiso R
H213 H 0.0315 0.4954 0.0612 0.0457 1.0000 Uiso R
H203 H -0.0305 0.2938 -0.0134 0.0450 1.0000 Uiso R
H202 H 0.0877 0.3468 -0.0222 0.0449 1.0000 Uiso R
H201 H 0.0761 0.2316 0.0019 0.0449 1.0000 Uiso R
H111 H 0.0862 0.1201 0.5056 0.0308 1.0000 Uiso R
H91 H 0.3182 -0.0827 0.4748 0.0327 1.0000 Uiso R
H132 H 0.4503 -0.0426 0.3830 0.0450 1.0000 Uiso R
H131 H 0.4047 0.0002 0.3075 0.0451 1.0000 Uiso R
H133 H 0.3620 -0.1130 0.3249 0.0447 1.0000 Uiso R
H141 H 0.2192 -0.0905 0.5845 0.0512 1.0000 Uiso R
H143 H 0.1940 0.0240 0.6160 0.0511 1.0000 Uiso R
H142 H 0.0974 -0.0561 0.5759 0.0515 1.0000 Uiso R
H151 H 0.0376 0.2339 0.4189 0.0439 1.0000 Uiso R
H152 H 0.1411 0.2832 0.3847 0.0441 1.0000 Uiso R
H153 H 0.0541 0.2023 0.3329 0.0441 1.0000 Uiso R
H11 H 0.0363 0.1582 0.1993 0.0311 1.0000 Uiso R
H33 H -0.0775 0.0827 0.1000 0.0470 1.0000 Uiso R
H31 H 0.0398 0.0893 0.0687 0.0470 1.0000 Uiso R
H32 H -0.0104 -0.0181 0.0917 0.0470 1.0000 Uiso R
H22 H -0.0862 0.0505 0.2428 0.0510 1.0000 Uiso R
H21 H 0.0257 0.0307 0.2899 0.0510 1.0000 Uiso R
H23 H -0.0253 -0.0507 0.2200 0.0512 1.0000 Uiso R
H41 H 0.3166 -0.0571 0.1891 0.0310 1.0000 Uiso R
H61 H 0.2505 -0.1615 0.0784 0.0580 1.0000 Uiso R
H62 H 0.2577 -0.0444 0.0589 0.0579 1.0000 Uiso R
H63 H 0.1422 -0.1014 0.0695 0.0581 1.0000 Uiso R
H51 H 0.2164 -0.2013 0.2151 0.0500 1.0000 Uiso R
H53 H 0.1735 -0.1111 0.2697 0.0503 1.0000 Uiso R
H52 H 0.1019 -0.1560 0.1922 0.0500 1.0000 Uiso R
H471 H 0.3466 0.3918 0.4881 0.0858 1.0000 Uiso R
H472 H 0.4663 0.3981 0.4606 0.0860 1.0000 Uiso R
H473 H 0.3856 0.4861 0.4419 0.0859 1.0000 Uiso R
H491 H 0.6346 0.8800 0.3256 0.0519 1.0000 Uiso R
H492 H 0.5611 0.7779 0.2837 0.0518 1.0000 Uiso R
H482 H 0.5485 0.7971 0.4205 0.0721 1.0000 Uiso R
H481 H 0.6763 0.7811 0.4320 0.0717 1.0000 Uiso R
H483 H 0.5916 0.6885 0.3922 0.0719 1.0000 Uiso R
H502 H 0.7544 0.8575 0.2195 0.0568 1.0000 Uiso R
H501 H 0.6787 0.7537 0.1860 0.0568 1.0000 Uiso R
H512 H 0.8666 0.7524 0.1525 0.0660 1.0000 Uiso R
H511 H 0.9037 0.7423 0.2390 0.0659 1.0000 Uiso R
H513 H 0.8260 0.6513 0.1886 0.0661 1.0000 Uiso R

loop_
_atom_site_aniso_label
_atom_site_aniso_U_11
_atom_site_aniso_U_22
_atom_site_aniso_U_33
_atom_site_aniso_U_23
_atom_site_aniso_U_13
_atom_site_aniso_U_12
Zr1 0.0145(4) 0.0190(4) 0.0165(4) 0.0067(3) 0.0014(3) 0.0013(3)
Co1 0.0164(6) 0.0255(6) 0.0167(6) 0.0062(5) 0.0012(4) 0.0011(5)
P1 0.0183(11) 0.0214(12) 0.0212(11) 0.0056(9) 0.0006(9) 0.0009(9)
P2 0.0186(11) 0.0236(12) 0.0201(11) 0.0089(9) -0.0004(9) 0.0013(9)
P3 0.0168(11) 0.0262(12) 0.0177(11) 0.0062(9) 0.0031(8) 0.0007(9)
O1 0.026(3) 0.060(5) 0.016(3) -0.006(3) 0.003(3) 0.007(3)
O2 0.026(3) 0.030(3) 0.016(3) 0.003(3) -0.002(2) 0.001(3)
O3 0.041(4) 0.035(4) 0.044(4) 0.009(3) 0.004(3) 0.005(3)
N1 0.017(3) 0.024(4) 0.018(3) 0.011(3) 0.001(3) -0.002(3)
N2 0.018(3) 0.030(4) 0.018(4) 0.005(3) -0.001(3) 0.000(3)
N3 0.015(3) 0.019(4) 0.021(4) 0.003(3) -0.002(3) 0.000(3)
C1 0.016(4) 0.029(5) 0.030(5) 0.004(4) -0.003(4) -0.001(4)
C2 0.024(5) 0.042(6) 0.035(5) 0.010(4) -0.001(4) -0.010(4)
C3 0.024(5) 0.033(5) 0.038(5) 0.009(4) -0.001(4) 0.002(4)
C4 0.019(4) 0.021(5) 0.037(5) 0.005(4) 0.004(4) 0.000(4)
C5 0.040(5) 0.027(5) 0.036(5) 0.007(4) 0.014(4) -0.001(4)
C6 0.052(6) 0.021(5) 0.041(6) 0.002(4) 0.006(5) -0.004(4)
C7 0.027(5) 0.020(4) 0.020(4) 0.011(4) -0.003(3) -0.004(4)
C8 0.020(4) 0.026(5) 0.018(4) 0.005(4) -0.002(3) 0.004(4)
C9 0.019(4) 0.035(5) 0.031(5) 0.020(4) -0.005(4) -0.001(4)
C10 0.022(4) 0.035(5) 0.021(5) 0.009(4) -0.001(4) -0.003(4)
C11 0.022(4) 0.038(5) 0.019(4) 0.005(4) 0.010(3) 0.004(4)
C12 0.020(4) 0.026(5) 0.022(5) 0.000(4) 0.001(3) 0.000(4)
C13 0.021(4) 0.035(5) 0.037(5) 0.016(4) 0.003(4) 0.002(4)
C14 0.034(5) 0.046(6) 0.026(5) 0.022(4) 0.002(4) -0.009(4)
C15 0.027(5) 0.030(5) 0.033(5) 0.005(4) 0.015(4) 0.007(4)
C16 0.020(4) 0.038(5) 0.018(4) 0.011(4) 0.004(3) -0.001(4)
C17 0.043(6) 0.023(5) 0.048(6) 0.017(4) 0.004(5) 0.000(4)
C18 0.045(6) 0.036(6) 0.032(5) 0.021(4) 0.007(4) 0.009(4)
C19 0.026(5) 0.027(5) 0.025(5) 0.005(4) -0.004(4) 0.002(4)
C20 0.024(5) 0.035(5) 0.029(5) 0.004(4) -0.014(4) 0.005(4)
C21 0.022(5) 0.038(5) 0.033(5) 0.005(4) -0.010(4) 0.014(4)
C22 0.021(4) 0.026(5) 0.022(4) 0.010(4) 0.005(3) 0.007(4)
C23 0.017(4) 0.030(5) 0.025(5) 0.014(4) -0.003(3) 0.002(4)
C24 0.022(4) 0.020(5) 0.028(5) 0.009(4) 0.002(4) -0.001(4)
C25 0.031(5) 0.021(5) 0.025(5) 0.007(4) 0.008(4) 0.004(4)
C26 0.025(5) 0.031(5) 0.028(5) 0.008(4) 0.002(4) 0.011(4)
C27 0.023(4) 0.025(5) 0.024(5) 0.007(4) -0.003(4) 0.005(4)
C28 0.028(5) 0.032(5) 0.038(5) 0.006(4) 0.002(4) 0.006(4)
C29 0.045(6) 0.033(6) 0.043(6) -0.002(5) 0.009(5) 0.009(5)
C30 0.017(4) 0.023(5) 0.038(5) 0.010(4) 0.000(4) 0.006(4)
C31 0.020(4) 0.029(5) 0.021(4) 0.010(4) 0.004(3) -0.003(4)
C32 0.026(5) 0.045(6) 0.020(5) 0.007(4) 0.006(4) -0.005(4)
C33 0.027(5) 0.050(6) 0.014(4) 0.006(4) 0.008(4) -0.003(4)
C34 0.027(5) 0.023(5) 0.024(5) 0.009(4) 0.003(4) 0.000(4)
C35 0.033(5) 0.037(6) 0.042(6) 0.010(5) -0.010(4) 0.017(4)
C36 0.036(5) 0.031(5) 0.031(5) -0.003(4) 0.004(4) 0.003(4)
C37 0.020(4) 0.028(5) 0.019(4) 0.007(4) 0.003(3) 0.003(4)
C38 0.014(4) 0.026(5) 0.020(4) 0.006(4) 0.006(3) 0.004(3)
C39 0.017(4) 0.028(5) 0.034(5) -0.001(4) -0.002(4) -0.003(4)
C40 0.019(4) 0.045(6) 0.022(5) 0.009(4) -0.001(3) 0.001(4)
C41 0.023(4) 0.047(6) 0.017(4) 0.010(4) -0.003(4) 0.002(4)
C42 0.014(4) 0.040(5) 0.019(4) 0.004(4) -0.001(3) 0.002(4)
C43 0.023(4) 0.026(5) 0.024(5) 0.010(4) -0.004(4) 0.000(4)
C44 0.020(5) 0.090(9) 0.027(5) 0.004(5) -0.005(4) -0.014(5)
C45 0.036(5) 0.029(5) 0.027(5) 0.016(4) 0.004(4) 0.003(4)
C46 0.011(4) 0.039(6) 0.055(7) 0.021(5) 0.002(4) 0.002(4)
C47 0.064(7) 0.064(8) 0.039(6) -0.025(6) -0.019(5) 0.027(6)
C48 0.047(6) 0.041(6) 0.056(7) 0.009(5) 0.003(5) 0.004(5)
C49 0.035(6) 0.035(6) 0.059(7) 0.006(5) 0.011(5) 0.004(5)
C50 0.051(6) 0.037(6) 0.055(7) 0.015(5) 0.008(5) 0.004(5)
C51 0.053(6) 0.038(6) 0.043(6) 0.009(5) 0.011(5) 0.004(5)

loop_
_atom_type_symbol
_atom_type_scat_dispersion_real
_atom_type_scat_dispersion_imag
_atom_type_scat_Cromer_Mann_a1
_atom_type_scat_Cromer_Mann_b1
_atom_type_scat_Cromer_Mann_a2
_atom_type_scat_Cromer_Mann_b2
_atom_type_scat_Cromer_Mann_a3
_atom_type_scat_Cromer_Mann_b3
_atom_type_scat_Cromer_Mann_a4
_atom_type_scat_Cromer_Mann_b4
_atom_type_scat_Cromer_Mann_c
_atom_type_scat_source
C 0.0033 0.0016 2.3100 20.8439 1.0200 10.2075 1.5886 0.5687 0.8650 51.6512 0.2156 'International Tables Vol C 4.2.6.8 and 6.1.1.4'
H 0.0000 0.0000 0.4930 10.5109 0.3229 26.1257 0.1402 3.1424 0.0408 57.7998 0.0030 'International Tables Vol C 4.2.6.8 and 6.1.1.4'
N 0.0061 0.0033 12.2126 0.0057 3.1322 9.8933 2.0125 28.9975 1.1663 0.5826 -11.5290 'International Tables Vol C 4.2.6.8 and 6.1.1.4'
O 0.0106 0.0060 3.0485 13.2771 2.2868 5.7011 1.5463 0.3239 0.8670 32.9089 0.2508 'International Tables Vol C 4.2.6.8 and 6.1.1.4'
P 0.1023 0.0942 6.4345 1.9067 4.1791 27.1570 1.7800 0.5260 1.4908 68.1645 1.1149 'International Tables Vol C 4.2.6.8 and 6.1.1.4'
Co 0.3494 0.9721 12.2841 4.2791 7.3409 0.2784 4.0034 13.5359 2.3488 71.1692 1.0118 'International Tables Vol C 4.2.6.8 and 6.1.1.4'
Zr -2.9673 0.5597 17.8765 1.2762 10.9480 11.9160 5.4173 0.1176 3.6572 87.6627 2.0693 'International Tables Vol C 4.2.6.8 and 6.1.1.4'

loop_
_geom_angle_atom_site_label_1
_geom_angle_atom_site_label_2
_geom_angle_atom_site_label_3
_geom_angle
_geom_angle_publ_flag
Co1 Zr1 P1 47.09(5) yes
Co1 Zr1 P2 46.77(5) yes
P1 Zr1 P2 76.95(6) yes
Co1 Zr1 P3 46.85(5) yes
P1 Zr1 P3 78.97(6) yes
P2 Zr1 P3 79.38(6) yes
Co1 Zr1 O2 174.43(16) yes
P1 Zr1 O2 138.32(16) yes
P2 Zr1 O2 131.72(16) yes
P3 Zr1 O2 129.13(16) yes
Co1 Zr1 N1 80.73(17) yes
P1 Zr1 N1 34.79(16) yes
P2 Zr1 N1 108.77(16) yes
P3 Zr1 N1 98.34(18) yes
O2 Zr1 N1 104.4(2) yes
Co1 Zr1 N2 80.75(18) yes
P1 Zr1 N2 97.91(18) yes
P2 Zr1 N2 34.49(18) yes
P3 Zr1 N2 110.14(17) yes
O2 Zr1 N2 98.6(2) yes
Co1 Zr1 N3 80.41(17) yes
P1 Zr1 N3 110.37(18) yes
P2 Zr1 N3 99.91(16) yes
P3 Zr1 N3 34.43(17) yes
O2 Zr1 N3 95.1(2) yes
N1 Zr1 N2 117.6(2) yes
N1 Zr1 N3 117.0(2) yes
N2 Zr1 N3 117.6(2) yes
Zr1 Co1 P1 70.71(6) yes
Zr1 Co1 P2 70.70(6) yes
P1 Co1 P2 107.01(8) yes
Zr1 Co1 P3 70.93(6) yes
P1 Co1 P3 110.49(8) yes
P2 Co1 P3 111.65(9) yes
Zr1 Co1 C46 176.4(3) yes
P1 Co1 C46 107.9(3) yes
P2 Co1 C46 106.8(3) yes
P3 Co1 C46 112.7(3) yes
Zr1 P1 Co1 62.20(6) yes
Zr1 P1 N1 46.2(2) yes
Co1 P1 N1 106.6(2) yes
Zr1 P1 C1 113.6(3) yes
Co1 P1 C1 114.4(3) yes
N1 P1 C1 107.1(3) yes
Zr1 P1 C4 137.3(3) yes
Co1 P1 C4 113.0(3) yes
N1 P1 C4 108.9(3) yes
C1 P1 C4 106.6(4) yes
Zr1 P2 Co1 62.53(6) yes
Zr1 P2 N2 45.7(2) yes
Co1 P2 N2 107.4(2) yes
Zr1 P2 C16 114.2(3) yes
Co1 P2 C16 110.2(3) yes
N2 P2 C16 107.2(3) yes
Zr1 P2 C19 135.8(3) yes
Co1 P2 C19 116.6(3) yes
N2 P2 C19 107.9(3) yes
C16 P2 C19 107.1(4) yes
Zr1 P3 Co1 62.22(6) yes
Zr1 P3 N3 45.5(2) yes
Co1 P3 N3 106.4(2) yes
Zr1 P3 C31 137.4(3) yes
Co1 P3 C31 113.7(2) yes
N3 P3 C31 110.0(3) yes
Zr1 P3 C34 113.2(3) yes
Co1 P3 C34 113.1(3) yes
N3 P3 C34 106.5(3) yes
C31 P3 C34 107.0(4) yes
Zr1 O2 C47 168.5(6) yes
C49 O3 C50 113.5(7) yes
P1 N1 Zr1 99.0(3) yes
P1 N1 C7 133.4(5) yes
Zr1 N1 C7 126.5(5) yes
P2 N2 Zr1 99.8(3) yes
P2 N2 C22 131.8(5) yes
Zr1 N2 C22 127.4(5) yes
P3 N3 Zr1 100.0(3) yes
P3 N3 C37 133.9(5) yes
Zr1 N3 C37 125.1(5) yes
P1 C1 C2 118.7(6) yes
P1 C1 C3 114.0(6) yes
C2 C1 C3 109.4(6) yes
P1 C1 H11 104.6 no
C2 C1 H11 104.6 no
C3 C1 H11 103.9 no
C1 C2 H22 109.1 no
C1 C2 H21 109.1 no
H22 C2 H21 109.6 no
C1 C2 H23 109.3 no
H22 C2 H23 109.5 no
H21 C2 H23 110.2 no
C1 C3 H33 109.5 no
C1 C3 H31 110.7 no
H33 C3 H31 109.5 no
C1 C3 H32 108.5 no
H33 C3 H32 109.3 no
H31 C3 H32 109.2 no
P1 C4 C5 115.7(6) yes
P1 C4 C6 112.7(5) yes
C5 C4 C6 109.5(7) yes
P1 C4 H41 105.2 no
C5 C4 H41 106.5 no
C6 C4 H41 106.5 no
C4 C5 H51 108.7 no
C4 C5 H53 111.5 no
H51 C5 H53 108.9 no
C4 C5 H52 109.1 no
H51 C5 H52 109.2 no
H53 C5 H52 109.5 no
C4 C6 H61 108.6 no
C4 C6 H62 110.6 no
H61 C6 H62 108.8 no
C4 C6 H63 109.8 no
H61 C6 H63 109.4 no
H62 C6 H63 109.6 no
N1 C7 C8 121.6(7) yes
N1 C7 C12 119.7(7) yes
C8 C7 C12 118.5(7) yes
C7 C8 C9 118.9(7) yes
C7 C8 C13 123.2(7) yes
C9 C8 C13 117.9(7) yes
C8 C9 C10 124.6(8) yes
C8 C9 H91 118.0 no
C10 C9 H91 117.4 no
C9 C10 C11 115.4(7) yes
C9 C10 C14 123.8(8) yes
C11 C10 C14 120.6(8) yes
C10 C11 C12 123.0(7) yes
C10 C11 H111 118.5 no
C12 C11 H111 118.5 no
C7 C12 C11 119.5(7) yes
C7 C12 C15 121.2(7) yes
C11 C12 C15 119.3(7) yes
C8 C13 H132 108.8 no
C8 C13 H131 110.2 no
H132 C13 H131 109.2 no
C8 C13 H133 110.0 no
H132 C13 H133 109.2 no
H131 C13 H133 109.6 no
C10 C14 H141 109.3 no
C10 C14 H143 108.4 no
H141 C14 H143 109.8 no
C10 C14 H142 110.6 no
H141 C14 H142 109.7 no
H143 C14 H142 109.1 no
C12 C15 H151 108.5 no
C12 C15 H152 111.2 no
H151 C15 H152 108.9 no
C12 C15 H153 109.2 no
H151 C15 H153 108.8 no
H152 C15 H153 110.1 no
P2 C16 C17 117.1(6) yes
P2 C16 C18 114.5(6) yes
C17 C16 C18 110.1(6) yes
P2 C16 H161 103.3 no
C17 C16 H161 105.0 no
C18 C16 H161 105.5 no
C16 C17 H173 109.9 no
C16 C17 H171 110.7 no
H173 C17 H171 108.9 no
C16 C17 H172 109.7 no
H173 C17 H172 108.5 no
H171 C17 H172 109.0 no
C16 C18 H182 109.1 no
C16 C18 H181 109.6 no
H182 C18 H181 108.5 no
C16 C18 H183 110.2 no
H182 C18 H183 109.6 no
H181 C18 H183 109.8 no
P2 C19 C20 112.3(6) yes
P2 C19 C21 116.3(6) yes
C20 C19 C21 108.4(6) yes
P2 C19 H191 106.7 no
C20 C19 H191 105.8 no
C21 C19 H191 106.5 no
C19 C20 H203 110.4 no
C19 C20 H202 109.3 no
H203 C20 H202 108.8 no
C19 C20 H201 109.7 no
H203 C20 H201 109.6 no
H202 C20 H201 109.1 no
C19 C21 H212 108.5 no
C19 C21 H211 109.2 no
H212 C21 H211 109.9 no
C19 C21 H213 109.8 no
H212 C21 H213 109.8 no
H211 C21 H213 109.6 no
N2 C22 C23 120.7(7) yes
N2 C22 C27 120.8(7) yes
C23 C22 C27 118.3(8) yes
C22 C23 C24 120.8(7) yes
C22 C23 C28 122.4(8) yes
C24 C23 C28 116.8(7) yes
C23 C24 C25 121.5(7) yes
C23 C24 H241 118.7 no
C25 C24 H241 119.7 no
C24 C25 C26 116.9(8) yes
C24 C25 C29 121.2(8) yes
C26 C25 C29 121.7(8) yes
C25 C26 C27 122.5(8) yes
C25 C26 H261 118.3 no
C27 C26 H261 119.2 no
C26 C27 C22 119.6(8) yes
C26 C27 C30 116.1(7) yes
C22 C27 C30 124.2(8) yes
C23 C28 H283 109.8 no
C23 C28 H281 109.6 no
H283 C28 H281 109.7 no
C23 C28 H282 109.5 no
H283 C28 H282 108.7 no
H281 C28 H282 109.5 no
C25 C29 H293 110.0 no
C25 C29 H291 109.5 no
H293 C29 H291 108.9 no
C25 C29 H292 110.1 no
H293 C29 H292 109.1 no
H291 C29 H292 109.3 no
C27 C30 H302 109.7 no
C27 C30 H301 110.4 no
H302 C30 H301 109.8 no
C27 C30 H303 108.5 no
H302 C30 H303 108.7 no
H301 C30 H303 109.7 no
P3 C31 C32 116.1(5) yes
P3 C31 C33 112.7(5) yes
C32 C31 C33 109.1(6) yes
P3 C31 H311 106.1 no
C32 C31 H311 106.1 no
C33 C31 H311 106.1 no
C31 C32 H323 111.2 no
C31 C32 H321 108.8 no
H323 C32 H321 109.4 no
C31 C32 H322 108.4 no
H323 C32 H322 110.1 no
H321 C32 H322 109.0 no
C31 C33 H331 109.8 no
C31 C33 H333 108.7 no
H331 C33 H333 109.5 no
C31 C33 H332 110.1 no
H331 C33 H332 109.8 no
H333 C33 H332 109.0 no
P3 C34 C35 117.2(6) yes
P3 C34 C36 113.2(5) yes
C35 C34 C36 110.6(7) yes
P3 C34 H341 104.2 no
C35 C34 H341 105.0 no
C36 C34 H341 105.4 no
C34 C35 H351 108.8 no
C34 C35 H352 110.1 no
H351 C35 H352 109.2 no
C34 C35 H353 109.6 no
H351 C35 H353 109.4 no
H352 C35 H353 109.7 no
C34 C36 H362 109.5 no
C34 C36 H361 108.9 no
H362 C36 H361 109.2 no
C34 C36 H363 110.3 no
H362 C36 H363 109.3 no
H361 C36 H363 109.7 no
N3 C37 C38 121.5(6) yes
N3 C37 C42 119.6(7) yes
C38 C37 C42 118.5(7) yes
C37 C38 C39 119.8(7) yes
C37 C38 C43 123.6(7) yes
C39 C38 C43 116.6(7) yes
C38 C39 C40 122.8(8) yes
C38 C39 H391 117.7 no
C40 C39 H391 119.5 no
C39 C40 C41 116.7(7) yes
C39 C40 C44 122.4(8) yes
C41 C40 C44 121.0(7) yes
C40 C41 C42 122.6(7) yes
C40 C41 H411 118.7 no
C42 C41 H411 118.7 no
C37 C42 C41 119.6(7) yes
C37 C42 C45 122.1(7) yes
C41 C42 C45 118.2(7) yes
C38 C43 H433 110.4 no
C38 C43 H431 109.2 no
H433 C43 H431 109.6 no
C38 C43 H432 109.3 no
H433 C43 H432 109.6 no
H431 C43 H432 108.7 no
C40 C44 H441 108.7 no
C40 C44 H442 109.9 no
H441 C44 H442 109.9 no
C40 C44 H443 110.2 no
H441 C44 H443 108.7 no
H442 C44 H443 109.6 no
C42 C45 H452 109.9 no
C42 C45 H451 110.3 no
H452 C45 H451 109.0 no
C42 C45 H453 110.4 no
H452 C45 H453 108.7 no
H451 C45 H453 108.5 no
Co1 C46 O1 178.1(9) yes
O2 C47 H471 109.9 no
O2 C47 H472 108.6 no
H471 C47 H472 109.1 no
O2 C47 H473 109.4 no
H471 C47 H473 110.4 no
H472 C47 H473 109.5 no
C49 C48 H482 111.0 no
C49 C48 H481 109.4 no
H482 C48 H481 108.8 no
C49 C48 H483 110.6 no
H482 C48 H483 108.1 no
H481 C48 H483 109.0 no
C48 C49 O3 107.9(8) yes
C48 C49 H491 110.3 no
O3 C49 H491 109.9 no
C48 C49 H492 110.0 no
O3 C49 H492 109.7 no
H491 C49 H492 109.0 no
O3 C50 C51 108.8(8) yes
O3 C50 H502 110.3 no
C51 C50 H502 110.9 no
O3 C50 H501 108.7 no
C51 C50 H501 109.1 no
H502 C50 H501 109.0 no
C50 C51 H512 109.3 no
C50 C51 H511 108.9 no
H512 C51 H511 109.9 no
C50 C51 H513 110.0 no
H512 C51 H513 109.2 no
H511 C51 H513 109.7 no

loop_
_geom_bond_atom_site_label_1
_geom_bond_atom_site_label_2
_geom_bond_distance
_geom_bond_publ_flag
Zr1 Co1 2.7499(14) yes
Zr1 P1 2.934(2) yes
Zr1 P2 2.925(2) yes
Zr1 P3 2.938(2) yes
Zr1 O2 1.912(5) yes
Zr1 N1 2.146(6) yes
Zr1 N2 2.124(6) yes
Zr1 N3 2.129(6) yes
Co1 P1 2.277(2) yes
Co1 P2 2.258(2) yes
Co1 P3 2.268(2) yes
Co1 C46 1.815(12) yes
P1 N1 1.695(6) yes
P1 C1 1.849(8) yes
P1 C4 1.867(8) yes
P2 N2 1.681(7) yes
P2 C16 1.875(8) yes
P2 C19 1.865(8) yes
P3 N3 1.687(7) yes
P3 C31 1.870(7) yes
P3 C34 1.877(8) yes
O1 C46 1.065(10) yes
O2 C47 1.420(10) yes
O3 C49 1.441(11) yes
O3 C50 1.392(11) yes
N1 C7 1.441(9) yes
N2 C22 1.461(10) yes
N3 C37 1.437(9) yes
C1 C2 1.528(11) yes
C1 C3 1.527(11) yes
C1 H11 0.981 no
C2 H22 0.959 no
C2 H21 0.961 no
C2 H23 0.954 no
C3 H33 0.964 no
C3 H31 0.960 no
C3 H32 0.956 no
C4 C5 1.536(10) yes
C4 C6 1.534(12) yes
C4 H41 0.983 no
C5 H51 0.962 no
C5 H53 0.966 no
C5 H52 0.965 no
C6 H61 0.960 no
C6 H62 0.957 no
C6 H63 0.957 no
C7 C8 1.410(10) yes
C7 C12 1.413(11) yes
C8 C9 1.381(10) yes
C8 C13 1.486(11) yes
C9 C10 1.381(12) yes
C9 H91 0.934 no
C10 C11 1.400(11) yes
C10 C14 1.486(10) yes
C11 C12 1.389(10) yes
C11 H111 0.943 no
C12 C15 1.500(11) yes
C13 H132 0.958 no
C13 H131 0.951 no
C13 H133 0.963 no
C14 H141 0.956 no
C14 H143 0.954 no
C14 H142 0.957 no
C15 H151 0.961 no
C15 H152 0.957 no
C15 H153 0.959 no
C16 C17 1.541(11) yes
C16 C18 1.527(11) yes
C16 H161 0.968 no
C17 H173 0.961 no
C17 H171 0.961 no
C17 H172 0.965 no
C18 H182 0.956 no
C18 H181 0.962 no
C18 H183 0.954 no
C19 C20 1.548(11) yes
C19 C21 1.519(11) yes
C19 H191 0.974 no
C20 H203 0.966 no
C20 H202 0.959 no
C20 H201 0.964 no
C21 H212 0.966 no
C21 H211 0.968 no
C21 H213 0.969 no
C22 C23 1.395(11) yes
C22 C27 1.389(11) yes
C23 C24 1.393(11) yes
C23 C28 1.523(11) yes
C24 C25 1.390(11) yes
C24 H241 0.937 no
C25 C26 1.382(11) yes
C25 C29 1.509(11) yes
C26 C27 1.403(11) yes
C26 H261 0.933 no
C27 C30 1.529(11) yes
C28 H283 0.964 no
C28 H281 0.957 no
C28 H282 0.961 no
C29 H293 0.958 no
C29 H291 0.954 no
C29 H292 0.958 no
C30 H302 0.955 no
C30 H301 0.961 no
C30 H303 0.962 no
C31 C32 1.536(10) yes
C31 C33 1.540(11) yes
C31 H311 0.984 no
C32 H323 0.961 no
C32 H321 0.964 no
C32 H322 0.958 no
C33 H331 0.965 no
C33 H333 0.957 no
C33 H332 0.961 no
C34 C35 1.537(11) yes
C34 C36 1.531(11) yes
C34 H341 0.983 no
C35 H351 0.959 no
C35 H352 0.961 no
C35 H353 0.958 no
C36 H362 0.961 no
C36 H361 0.960 no
C36 H363 0.956 no
C37 C38 1.408(10) yes
C37 C42 1.417(10) yes
C38 C39 1.389(10) yes
C38 C43 1.520(10) yes
C39 C40 1.391(11) yes
C39 H391 0.936 no
C40 C41 1.402(12) yes
C40 C44 1.515(11) yes
C41 C42 1.386(11) yes
C41 H411 0.926 no
C42 C45 1.520(11) yes
C43 H433 0.958 no
C43 H431 0.955 no
C43 H432 0.953 no
C44 H441 0.954 no
C44 H442 0.960 no
C44 H443 0.956 no
C45 H452 0.952 no
C45 H451 0.953 no
C45 H453 0.957 no
C47 H471 0.965 no
C47 H472 0.962 no
C47 H473 0.967 no
C48 C49 1.519(13) yes
C48 H482 0.968 no
C48 H481 0.964 no
C48 H483 0.958 no
C49 H491 0.976 no
C49 H492 0.978 no
C50 C51 1.515(13) yes
C50 H502 0.968 no
C50 H501 0.969 no
C51 H512 0.952 no
C51 H511 0.965 no
C51 H513 0.962 no
